data_7062676
loop_
_publ_author_name
'Das, Akash'
'Mandal, Subrata'
'Mukherjee, Rimi'
'Naskar, Rahul'
'Murmu, Nabendu'
'Mondal, Tapan K.'

_publ_section_title
;
 Synthesis of Ru(ii) cyclometallated complexes via C(aryl)--S bond
 activation: X-ray structure, DNA/BSA protein binding and
 antiproliferative activity
;
_journal_issue 37
_journal_name_full 'New Journal of Chemistry'
_journal_page_first 17359
_journal_page_last 17372
_journal_paper_doi 10.1039/D3NJ02391E
_journal_volume 47
_journal_year 2023
_chemical_formula_sum 'C55 H42 N2 O2 P2 Ru'
_chemical_formula_weight 925.91
_space_group_crystal_system triclinic
_space_group_IT_number 2
_space_group_name_Hall '-P 1'
_space_group_name_H-M_alt 'P -1'
_atom_sites_solution_hydrogens geom
_audit_creation_method SHELXL-2016/6
_audit_update_record
;
2023-05-14 deposited with the CCDC.	2023-08-17 downloaded from the CCDC.
;
_cell_angle_alpha 76.220(2)
_cell_angle_beta 86.297(2)
_cell_angle_gamma 86.034(2)
_cell_formula_units_Z 2
_cell_length_a 10.5463(8)
_cell_length_b 12.0634(9)
_cell_length_c 17.8689(14)
_cell_measurement_reflns_used 16400
_cell_measurement_temperature 293(2)
_cell_measurement_theta_max 22.00
_cell_measurement_theta_min 2.25
_cell_volume 2199.9(3)
_computing_structure_refinement 'SHELXL-2016/6 (Sheldrick, 2016)'
_computing_structure_solution 'SHELXT 2014/5 (Sheldrick, 2014)'
_diffrn_ambient_temperature 293(2)
_diffrn_measured_fraction_theta_full 0.996
_diffrn_measured_fraction_theta_max 0.994
_diffrn_measurement_device_type 'Bruker AXS D8 Quest CMOS diffractometer'
_diffrn_measurement_method 'omega and phi scans'
_diffrn_radiation_type MoK\a
_diffrn_radiation_wavelength 0.71073
_diffrn_reflns_av_R_equivalents 0.0682
_diffrn_reflns_av_unetI/netI 0.0387
_diffrn_reflns_Laue_measured_fraction_full 0.996
_diffrn_reflns_Laue_measured_fraction_max 0.994
_diffrn_reflns_limit_h_max 13
_diffrn_reflns_limit_h_min -13
_diffrn_reflns_limit_k_max 15
_diffrn_reflns_limit_k_min -15
_diffrn_reflns_limit_l_max 22
_diffrn_reflns_limit_l_min -22
_diffrn_reflns_number 70692
_diffrn_reflns_point_group_measured_fraction_full 0.996
_diffrn_reflns_point_group_measured_fraction_max 0.994
_diffrn_reflns_theta_full 25.242
_diffrn_reflns_theta_max 26.420
_diffrn_reflns_theta_min 1.858
_diffrn_source 'sealed tube X-ray source'
_exptl_absorpt_coefficient_mu 0.475
_exptl_absorpt_correction_T_max 0.9012
_exptl_absorpt_correction_T_min 0.7224
_exptl_absorpt_correction_type multi-scan
_exptl_absorpt_process_details 'SADABS 2016/2'
_exptl_crystal_colour green
_exptl_crystal_density_diffrn 1.398
_exptl_crystal_description block
_exptl_crystal_F_000 952
_exptl_crystal_size_max 0.14
_exptl_crystal_size_mid 0.09
_exptl_crystal_size_min 0.07
_refine_diff_density_max 0.566
_refine_diff_density_min -0.652
_refine_diff_density_rms 0.067
_refine_ls_extinction_method none
_refine_ls_goodness_of_fit_ref 1.149
_refine_ls_hydrogen_treatment constr
_refine_ls_matrix_type full
_refine_ls_number_parameters 553
_refine_ls_number_reflns 9000
_refine_ls_number_restraints 0
_refine_ls_restrained_S_all 1.149
_refine_ls_R_factor_all 0.0600
_refine_ls_R_factor_gt 0.0487
_refine_ls_shift/su_max 0.000
_refine_ls_shift/su_mean 0.000
_refine_ls_structure_factor_coef Fsqd
_refine_ls_weighting_details 'w=1/[\s^2^(Fo^2^)+(0.0326P)^2^+2.5688P] where P=(Fo^2^+2Fc^2^)/3'
_refine_ls_weighting_scheme calc
_refine_ls_wR_factor_gt 0.1035
_refine_ls_wR_factor_ref 0.1088
_reflns_Friedel_coverage 0.000
_reflns_number_gt 7763
_reflns_number_total 9000
_reflns_threshold_expression 'I > 2\s(I)'
_cod_data_source_file d3nj02391e2.cif
_cod_data_source_block shelx_CCDC1
_cod_depositor_comments 'Adding full bibliography for 7062675--7062676.cif.'
_cod_database_code 7062676
_shelx_shelxl_version_number 2016/6
_shelx_space_group_comment
;
The symmetry employed for this shelxl refinement is uniquely defined
by the following loop, which should always be used as a source of
symmetry information in preference to the above space-group names.
They are only intended as comments.
;
_exptl_absorpt_special_details 'Krause, L., Herbst-Irmer, R., Sheldrick G.M. & Stalke D., J. Appl. Cryst. 48 (2015) 3-10'

loop_
_space_group_symop_operation_xyz
'x, y, z'
'-x, -y, -z'

loop_
_atom_site_label
_atom_site_type_symbol
_atom_site_fract_x
_atom_site_fract_y
_atom_site_fract_z
_atom_site_U_iso_or_equiv
_atom_site_adp_type
_atom_site_occupancy
_atom_site_site_symmetry_order
_atom_site_calc_flag
_atom_site_refinement_flags_posn
_atom_site_refinement_flags_adp
_atom_site_refinement_flags_occupancy
_atom_site_disorder_assembly
_atom_site_disorder_group
Ru1 Ru 0.62818(2) 0.34241(2) 0.21498(2) 0.03023(8) Uani 1 1 d . . . . .
P1 P 0.68911(8) 0.52627(7) 0.22066(5) 0.03403(19) Uani 1 1 d . . . . .
P2 P 0.55603(8) 0.16695(7) 0.19955(5) 0.03371(19) Uani 1 1 d . . . . .
O1 O 0.6445(3) 0.4217(3) 0.04620(18) 0.0649(8) Uani 1 1 d . . . . .
O2 O 0.8279(2) 0.2678(2) 0.23589(13) 0.0420(5) Uani 1 1 d . . . . .
N1 N 0.6243(3) 0.2896(2) 0.33218(16) 0.0388(6) Uani 1 1 d . . . . .
N2 N 0.5248(3) 0.2978(3) 0.37534(17) 0.0473(7) Uani 1 1 d . . . . .
C1 C 0.6369(4) 0.3951(3) 0.1039(3) 0.0498(10) Uani 1 1 d . . . . .
C2 C 0.4434(3) 0.3855(3) 0.2454(2) 0.0451(8) Uani 1 1 d . . . . .
C3 C 0.3394(4) 0.4367(3) 0.2087(2) 0.0484(9) Uani 1 1 d . . . . .
H3 H 0.347714 0.464156 0.155484 0.058 Uiso 1 1 calc R U . . .
C4 C 0.2199(4) 0.4514(4) 0.2449(3) 0.0656(12) Uani 1 1 d . . . . .
H4 H 0.152223 0.487634 0.215934 0.079 Uiso 1 1 calc R U . . .
C5 C 0.2027(4) 0.4117(5) 0.3245(3) 0.0728(14) Uani 1 1 d . . . . .
H5 H 0.123317 0.420976 0.348808 0.087 Uiso 1 1 calc R U . . .
C6 C 0.3034(4) 0.3586(4) 0.3672(2) 0.0608(11) Uani 1 1 d . . . . .
H6 H 0.292595 0.331005 0.420344 0.073 Uiso 1 1 calc R U . . .
C7 C 0.4223(3) 0.3469(3) 0.3295(2) 0.0459(9) Uani 1 1 d . . . . .
C8 C 0.7401(4) 0.2523(3) 0.3661(2) 0.0463(9) Uani 1 1 d . . . . .
C9 C 0.8415(3) 0.2455(3) 0.3101(2) 0.0420(5) Uani 1 1 d . . . . .
C10 C 0.9634(4) 0.2127(4) 0.3397(3) 0.0664(12) Uani 1 1 d . . . . .
H10 H 1.032423 0.204233 0.306054 0.080 Uiso 1 1 calc R U . . .
C11 C 0.9813(4) 0.1932(4) 0.4169(3) 0.0720(13) Uani 1 1 d . . . . .
H11 H 1.063072 0.173885 0.434063 0.086 Uiso 1 1 calc R U . . .
C12 C 0.8796(4) 0.2014(4) 0.4720(3) 0.0617(11) Uani 1 1 d . . . . .
C13 C 0.7603(4) 0.2301(3) 0.4448(2) 0.0541(10) Uani 1 1 d . . . . .
H13 H 0.691596 0.234986 0.479381 0.065 Uiso 1 1 calc R U . . .
C14 C 0.9021(5) 0.1846(4) 0.5560(3) 0.0709(13) Uani 1 1 d . . . . .
C15 C 0.9929(6) 0.1029(5) 0.5910(3) 0.0977(19) Uani 1 1 d . . . . .
H15 H 1.039733 0.057727 0.562403 0.117 Uiso 1 1 calc R U . . .
C16 C 1.0133(7) 0.0889(7) 0.6681(4) 0.112(2) Uani 1 1 d . . . . .
H16 H 1.071915 0.031611 0.690966 0.134 Uiso 1 1 calc R U . . .
C17 C 0.9529(8) 0.1537(7) 0.7115(4) 0.114(2) Uani 1 1 d . . . . .
H17 H 0.972093 0.144576 0.762738 0.136 Uiso 1 1 calc R U . . .
C18 C 0.8593(7) 0.2363(6) 0.6778(3) 0.108(2) Uani 1 1 d . . . . .
H18 H 0.813816 0.281007 0.707318 0.130 Uiso 1 1 calc R U . . .
C19 C 0.8352(6) 0.2509(5) 0.6002(3) 0.0858(16) Uani 1 1 d . . . . .
H19 H 0.773638 0.305688 0.577973 0.103 Uiso 1 1 calc R U . . .
C20 C 0.8278(3) 0.5791(3) 0.15885(18) 0.0379(7) Uani 1 1 d . . . . .
C21 C 0.8557(4) 0.6940(3) 0.1452(2) 0.0511(9) Uani 1 1 d . . . . .
H21 H 0.799908 0.745056 0.164307 0.061 Uiso 1 1 calc R U . . .
C22 C 0.9653(4) 0.7321(4) 0.1037(3) 0.0620(11) Uani 1 1 d . . . . .
H22 H 0.984872 0.808078 0.096263 0.074 Uiso 1 1 calc R U . . .
C23 C 1.0462(4) 0.6570(4) 0.0730(2) 0.0619(11) Uani 1 1 d . . . . .
H23 H 1.119553 0.682971 0.044280 0.074 Uiso 1 1 calc R U . . .
C24 C 1.0186(4) 0.5453(4) 0.0847(2) 0.0567(10) Uani 1 1 d . . . . .
H24 H 1.073003 0.495440 0.063598 0.068 Uiso 1 1 calc R U . . .
C25 C 0.9098(3) 0.5052(3) 0.1280(2) 0.0459(8) Uani 1 1 d . . . . .
H25 H 0.892086 0.428674 0.136123 0.055 Uiso 1 1 calc R U . . .
C26 C 0.7342(3) 0.5377(3) 0.31595(19) 0.0378(7) Uani 1 1 d . . . . .
C27 C 0.8589(4) 0.5499(4) 0.3302(2) 0.0543(10) Uani 1 1 d . . . . .
H27 H 0.920790 0.555356 0.290165 0.065 Uiso 1 1 calc R U . . .
C28 C 0.8934(4) 0.5540(4) 0.4025(3) 0.0691(13) Uani 1 1 d . . . . .
H28 H 0.977828 0.562601 0.411080 0.083 Uiso 1 1 calc R U . . .
C29 C 0.8017(5) 0.5453(4) 0.4620(2) 0.0687(13) Uani 1 1 d . . . . .
H29 H 0.824317 0.547284 0.511097 0.082 Uiso 1 1 calc R U . . .
C30 C 0.6774(4) 0.5336(4) 0.4488(2) 0.0616(11) Uani 1 1 d . . . . .
H30 H 0.615802 0.528928 0.488896 0.074 Uiso 1 1 calc R U . . .
C31 C 0.6428(4) 0.5287(3) 0.3767(2) 0.0502(9) Uani 1 1 d . . . . .
H31 H 0.558393 0.519375 0.368562 0.060 Uiso 1 1 calc R U . . .
C32 C 0.5666(3) 0.6420(3) 0.1925(2) 0.0391(8) Uani 1 1 d . . . . .
C33 C 0.5247(4) 0.7158(3) 0.2379(3) 0.0582(11) Uani 1 1 d . . . . .
H33 H 0.562089 0.710660 0.284439 0.070 Uiso 1 1 calc R U . . .
C34 C 0.4275(5) 0.7978(4) 0.2152(3) 0.0734(14) Uani 1 1 d . . . . .
H34 H 0.399570 0.846492 0.246832 0.088 Uiso 1 1 calc R U . . .
C35 C 0.3726(4) 0.8076(4) 0.1471(3) 0.0637(12) Uani 1 1 d . . . . .
H35 H 0.305856 0.861566 0.132742 0.076 Uiso 1 1 calc R U . . .
C36 C 0.4158(4) 0.7376(3) 0.0996(2) 0.0563(10) Uani 1 1 d . . . . .
H36 H 0.380428 0.745879 0.052073 0.068 Uiso 1 1 calc R U . . .
C37 C 0.5120(4) 0.6548(3) 0.1221(2) 0.0501(9) Uani 1 1 d . . . . .
H37 H 0.540429 0.607125 0.089848 0.060 Uiso 1 1 calc R U . . .
C38 C 0.6508(3) 0.1019(3) 0.12981(18) 0.0361(7) Uani 1 1 d . . . . .
C39 C 0.5975(4) 0.0271(3) 0.0947(2) 0.0469(9) Uani 1 1 d . . . . .
H39 H 0.512344 0.011281 0.105558 0.056 Uiso 1 1 calc R U . . .
C40 C 0.6696(4) -0.0247(4) 0.0436(2) 0.0583(11) Uani 1 1 d . . . . .
H40 H 0.633281 -0.075609 0.020604 0.070 Uiso 1 1 calc R U . . .
C41 C 0.7942(4) -0.0005(4) 0.0272(3) 0.0632(12) Uani 1 1 d . . . . .
H41 H 0.842526 -0.034541 -0.007495 0.076 Uiso 1 1 calc R U . . .
C42 C 0.8487(4) 0.0733(4) 0.0612(3) 0.0666(12) Uani 1 1 d . . . . .
H42 H 0.933647 0.089246 0.049474 0.080 Uiso 1 1 calc R U . . .
C43 C 0.7778(4) 0.1246(3) 0.1133(2) 0.0524(10) Uani 1 1 d . . . . .
H43 H 0.815409 0.173998 0.136911 0.063 Uiso 1 1 calc R U . . .
C44 C 0.5527(4) 0.0508(3) 0.2872(2) 0.0437(8) Uani 1 1 d . . . . .
C45 C 0.4624(4) 0.0559(3) 0.3471(2) 0.0548(10) Uani 1 1 d . . . . .
H45 H 0.402838 0.117436 0.342366 0.066 Uiso 1 1 calc R U . . .
C46 C 0.4619(5) -0.0306(4) 0.4133(2) 0.0729(14) Uani 1 1 d . . . . .
H46 H 0.399666 -0.028452 0.452373 0.087 Uiso 1 1 calc R U . . .
C47 C 0.5512(6) -0.1191(5) 0.4223(3) 0.0809(16) Uani 1 1 d . . . . .
H47 H 0.550520 -0.176482 0.467533 0.097 Uiso 1 1 calc R U . . .
C48 C 0.6425(5) -0.1236(4) 0.3645(3) 0.0734(14) Uani 1 1 d . . . . .
H48 H 0.704194 -0.183573 0.370923 0.088 Uiso 1 1 calc R U . . .
C49 C 0.6432(4) -0.0393(3) 0.2967(2) 0.0563(10) Uani 1 1 d . . . . .
H49 H 0.704618 -0.043237 0.257505 0.068 Uiso 1 1 calc R U . . .
C50 C 0.3964(3) 0.1789(3) 0.16223(19) 0.0358(7) Uani 1 1 d . . . . .
C51 C 0.3750(4) 0.2579(3) 0.0935(2) 0.0479(9) Uani 1 1 d . . . . .
H51 H 0.441766 0.299902 0.067396 0.058 Uiso 1 1 calc R U . . .
C52 C 0.2563(4) 0.2755(4) 0.0630(2) 0.0544(10) Uani 1 1 d . . . . .
H52 H 0.244460 0.327601 0.016120 0.065 Uiso 1 1 calc R U . . .
C53 C 0.1557(4) 0.2167(4) 0.1015(3) 0.0605(11) Uani 1 1 d . . . . .
H53 H 0.074846 0.231584 0.082259 0.073 Uiso 1 1 calc R U . . .
C54 C 0.1752(4) 0.1368(4) 0.1676(3) 0.0645(12) Uani 1 1 d . . . . .
H54 H 0.107739 0.094883 0.192815 0.077 Uiso 1 1 calc R U . . .
C55 C 0.2947(4) 0.1163(3) 0.1987(2) 0.0512(9) Uani 1 1 d . . . . .
H55 H 0.306503 0.060503 0.243929 0.061 Uiso 1 1 calc R U . . .

loop_
_atom_site_aniso_label
_atom_site_aniso_U_11
_atom_site_aniso_U_22
_atom_site_aniso_U_33
_atom_site_aniso_U_23
_atom_site_aniso_U_13
_atom_site_aniso_U_12
Ru1 0.03244(14) 0.03111(14) 0.02892(14) -0.01017(10) -0.00285(10) -0.00196(10)
P1 0.0389(5) 0.0330(4) 0.0329(4) -0.0122(3) -0.0050(3) -0.0021(4)
P2 0.0372(5) 0.0329(4) 0.0324(4) -0.0097(3) -0.0011(3) -0.0046(3)
O1 0.088(2) 0.0632(19) 0.0499(18) -0.0262(15) 0.0194(16) -0.0281(16)
O2 0.0413(11) 0.0430(11) 0.0415(10) -0.0083(9) -0.0072(9) -0.0019(9)
N1 0.0378(16) 0.0378(16) 0.0429(16) -0.0135(13) -0.0019(13) -0.0032(12)
N2 0.0480(18) 0.0537(19) 0.0414(17) -0.0127(14) -0.0009(14) -0.0070(15)
C1 0.063(3) 0.0268(18) 0.063(3) -0.0095(18) -0.032(2) -0.0028(16)
C2 0.043(2) 0.0385(19) 0.060(2) -0.0235(17) -0.0040(17) -0.0046(15)
C3 0.047(2) 0.056(2) 0.046(2) -0.0165(17) -0.0108(17) -0.0001(18)
C4 0.046(2) 0.089(3) 0.065(3) -0.028(2) -0.013(2) 0.017(2)
C5 0.046(2) 0.104(4) 0.071(3) -0.032(3) 0.003(2) 0.009(2)
C6 0.052(2) 0.082(3) 0.052(2) -0.025(2) 0.0008(19) 0.002(2)
C7 0.044(2) 0.053(2) 0.045(2) -0.0191(17) -0.0051(16) -0.0011(17)
C8 0.049(2) 0.043(2) 0.046(2) -0.0093(16) -0.0066(17) -0.0005(17)
C9 0.0413(11) 0.0430(11) 0.0415(10) -0.0083(9) -0.0072(9) -0.0019(9)
C10 0.049(2) 0.079(3) 0.068(3) -0.014(2) -0.006(2) 0.007(2)
C11 0.056(3) 0.086(3) 0.067(3) -0.004(3) -0.018(2) 0.009(2)
C12 0.059(3) 0.064(3) 0.058(3) -0.003(2) -0.017(2) -0.004(2)
C13 0.057(2) 0.057(2) 0.045(2) -0.0050(18) -0.0071(18) -0.0076(19)
C14 0.069(3) 0.082(3) 0.056(3) 0.003(2) -0.020(2) -0.019(3)
C15 0.090(4) 0.115(5) 0.080(4) 0.003(3) -0.038(3) -0.003(3)
C16 0.108(5) 0.140(6) 0.078(4) 0.013(4) -0.051(4) -0.026(5)
C17 0.137(6) 0.138(7) 0.064(4) -0.003(4) -0.026(4) -0.048(5)
C18 0.134(6) 0.128(6) 0.064(4) -0.015(4) -0.003(4) -0.047(5)
C19 0.093(4) 0.109(4) 0.056(3) -0.014(3) -0.009(3) -0.023(3)
C20 0.0420(19) 0.0421(19) 0.0315(17) -0.0098(14) -0.0064(14) -0.0058(15)
C21 0.058(2) 0.044(2) 0.052(2) -0.0112(17) 0.0023(18) -0.0083(18)
C22 0.068(3) 0.050(2) 0.064(3) -0.002(2) -0.001(2) -0.019(2)
C23 0.045(2) 0.081(3) 0.053(2) 0.000(2) 0.0029(19) -0.014(2)
C24 0.045(2) 0.071(3) 0.055(2) -0.019(2) 0.0015(18) 0.001(2)
C25 0.045(2) 0.046(2) 0.047(2) -0.0134(17) -0.0019(16) -0.0012(16)
C26 0.046(2) 0.0368(18) 0.0339(17) -0.0139(14) -0.0078(14) 0.0001(15)
C27 0.043(2) 0.080(3) 0.043(2) -0.021(2) -0.0056(17) 0.002(2)
C28 0.049(2) 0.109(4) 0.058(3) -0.034(3) -0.017(2) 0.004(2)
C29 0.081(3) 0.089(3) 0.045(2) -0.032(2) -0.021(2) 0.012(3)
C30 0.071(3) 0.079(3) 0.039(2) -0.024(2) 0.005(2) -0.004(2)
C31 0.055(2) 0.056(2) 0.046(2) -0.0208(18) 0.0009(17) -0.0102(18)
C32 0.0400(19) 0.0326(17) 0.047(2) -0.0123(15) -0.0045(15) -0.0026(14)
C33 0.068(3) 0.049(2) 0.063(3) -0.026(2) -0.017(2) 0.012(2)
C34 0.078(3) 0.061(3) 0.086(3) -0.033(3) -0.009(3) 0.023(2)
C35 0.056(3) 0.048(2) 0.082(3) -0.008(2) -0.011(2) 0.014(2)
C36 0.058(2) 0.052(2) 0.057(2) -0.0066(19) -0.017(2) 0.0065(19)
C37 0.060(2) 0.047(2) 0.045(2) -0.0138(17) -0.0110(18) 0.0048(18)
C38 0.0404(19) 0.0306(17) 0.0357(17) -0.0061(13) -0.0007(14) 0.0017(14)
C39 0.047(2) 0.048(2) 0.051(2) -0.0226(17) -0.0013(17) -0.0011(17)
C40 0.067(3) 0.056(2) 0.062(3) -0.033(2) -0.011(2) 0.011(2)
C41 0.070(3) 0.061(3) 0.059(3) -0.024(2) 0.010(2) 0.016(2)
C42 0.052(3) 0.062(3) 0.088(3) -0.031(2) 0.024(2) -0.004(2)
C43 0.045(2) 0.047(2) 0.069(3) -0.0255(19) 0.0091(19) -0.0054(17)
C44 0.056(2) 0.0388(19) 0.0379(19) -0.0072(15) -0.0084(16) -0.0109(16)
C45 0.074(3) 0.050(2) 0.042(2) -0.0136(18) 0.0067(19) -0.017(2)
C46 0.102(4) 0.077(3) 0.039(2) -0.008(2) 0.007(2) -0.029(3)
C47 0.120(5) 0.072(3) 0.043(3) 0.011(2) -0.019(3) -0.023(3)
C48 0.094(4) 0.059(3) 0.060(3) 0.004(2) -0.027(3) 0.005(3)
C49 0.063(3) 0.055(2) 0.049(2) -0.0041(18) -0.0109(19) -0.004(2)
C50 0.0342(17) 0.0391(18) 0.0385(18) -0.0183(14) -0.0006(14) -0.0018(14)
C51 0.045(2) 0.056(2) 0.044(2) -0.0092(17) -0.0075(16) -0.0136(17)
C52 0.055(2) 0.062(3) 0.048(2) -0.0131(19) -0.0155(18) -0.006(2)
C53 0.044(2) 0.074(3) 0.071(3) -0.029(2) -0.017(2) -0.001(2)
C54 0.041(2) 0.075(3) 0.080(3) -0.020(3) 0.002(2) -0.018(2)
C55 0.045(2) 0.055(2) 0.053(2) -0.0103(18) 0.0006(17) -0.0106(18)

loop_
_atom_type_symbol
_atom_type_description
_atom_type_scat_dispersion_real
_atom_type_scat_dispersion_imag
_atom_type_scat_source
C C 0.0033 0.0016 'International Tables Vol C Tables 4.2.6.8 and 6.1.1.4'
H H 0.0000 0.0000 'International Tables Vol C Tables 4.2.6.8 and 6.1.1.4'
N N 0.0061 0.0033 'International Tables Vol C Tables 4.2.6.8 and 6.1.1.4'
O O 0.0106 0.0060 'International Tables Vol C Tables 4.2.6.8 and 6.1.1.4'
P P 0.1023 0.0942 'International Tables Vol C Tables 4.2.6.8 and 6.1.1.4'
Ru Ru -1.2594 0.8363 'International Tables Vol C Tables 4.2.6.8 and 6.1.1.4'

loop_
_geom_angle_atom_site_label_1
_geom_angle_atom_site_label_2
_geom_angle_atom_site_label_3
_geom_angle
_geom_angle_site_symmetry_1
_geom_angle_site_symmetry_3
_geom_angle_publ_flag
C1 Ru1 N1 178.12(14) . . ?
C1 Ru1 C2 103.39(17) . . ?
N1 Ru1 C2 77.84(13) . . ?
C1 Ru1 O2 100.86(14) . . ?
N1 Ru1 O2 77.93(10) . . ?
C2 Ru1 O2 155.75(13) . . ?
C1 Ru1 P1 87.59(10) . . ?
N1 Ru1 P1 90.99(8) . . ?
C2 Ru1 P1 90.13(10) . . ?
O2 Ru1 P1 91.25(6) . . ?
C1 Ru1 P2 88.24(10) . . ?
N1 Ru1 P2 93.24(8) . . ?
C2 Ru1 P2 87.76(10) . . ?
O2 Ru1 P2 92.64(6) . . ?
P1 Ru1 P2 174.77(3) . . ?
C20 P1 C32 103.04(16) . . ?
C20 P1 C26 102.26(15) . . ?
C32 P1 C26 104.68(15) . . ?
C20 P1 Ru1 115.73(11) . . ?
C32 P1 Ru1 114.59(11) . . ?
C26 P1 Ru1 114.93(11) . . ?
C38 P2 C50 101.85(15) . . ?
C38 P2 C44 102.97(16) . . ?
C50 P2 C44 105.81(16) . . ?
C38 P2 Ru1 115.24(11) . . ?
C50 P2 Ru1 114.17(11) . . ?
C44 P2 Ru1 115.26(11) . . ?
C9 O2 Ru1 107.2(2) . . ?
N2 N1 C8 119.1(3) . . ?
N2 N1 Ru1 123.4(2) . . ?
C8 N1 Ru1 117.2(2) . . ?
N1 N2 C7 109.6(3) . . ?
O1 C1 Ru1 178.1(4) . . ?
C3 C2 C7 113.9(3) . . ?
C3 C2 Ru1 136.9(3) . . ?
C7 C2 Ru1 109.2(3) . . ?
C2 C3 C4 124.8(4) . . ?
C2 C3 H3 117.6 . . ?
C4 C3 H3 117.6 . . ?
C5 C4 C3 119.7(4) . . ?
C5 C4 H4 120.1 . . ?
C3 C4 H4 120.1 . . ?
C6 C5 C4 119.9(4) . . ?
C6 C5 H5 120.0 . . ?
C4 C5 H5 120.0 . . ?
C5 C6 C7 119.0(4) . . ?
C5 C6 H6 120.5 . . ?
C7 C6 H6 120.5 . . ?
C6 C7 N2 117.6(3) . . ?
C6 C7 C2 122.7(3) . . ?
N2 C7 C2 119.8(3) . . ?
C13 C8 N1 125.6(4) . . ?
C13 C8 C9 122.1(3) . . ?
N1 C8 C9 112.2(3) . . ?
O2 C9 C10 119.9(3) . . ?
O2 C9 C8 124.4(3) . . ?
C10 C9 C8 115.7(3) . . ?
C11 C10 C9 121.2(4) . . ?
C11 C10 H10 119.4 . . ?
C9 C10 H10 119.4 . . ?
C10 C11 C12 122.5(4) . . ?
C10 C11 H11 118.7 . . ?
C12 C11 H11 118.7 . . ?
C13 C12 C11 117.3(4) . . ?
C13 C12 C14 121.0(4) . . ?
C11 C12 C14 121.7(4) . . ?
C12 C13 C8 121.2(4) . . ?
C12 C13 H13 119.4 . . ?
C8 C13 H13 119.4 . . ?
C19 C14 C15 118.4(5) . . ?
C19 C14 C12 121.2(5) . . ?
C15 C14 C12 120.5(5) . . ?
C16 C15 C14 119.9(7) . . ?
C16 C15 H15 120.0 . . ?
C14 C15 H15 120.0 . . ?
C17 C16 C15 122.9(7) . . ?
C17 C16 H16 118.5 . . ?
C15 C16 H16 118.5 . . ?
C16 C17 C18 118.4(6) . . ?
C16 C17 H17 120.8 . . ?
C18 C17 H17 120.8 . . ?
C19 C18 C17 119.7(7) . . ?
C19 C18 H18 120.1 . . ?
C17 C18 H18 120.1 . . ?
C14 C19 C18 120.5(6) . . ?
C14 C19 H19 119.7 . . ?
C18 C19 H19 119.7 . . ?
C25 C20 C21 119.0(3) . . ?
C25 C20 P1 120.7(3) . . ?
C21 C20 P1 120.3(3) . . ?
C22 C21 C20 120.4(4) . . ?
C22 C21 H21 119.8 . . ?
C20 C21 H21 119.8 . . ?
C21 C22 C23 119.9(4) . . ?
C21 C22 H22 120.1 . . ?
C23 C22 H22 120.1 . . ?
C24 C23 C22 120.2(4) . . ?
C24 C23 H23 119.9 . . ?
C22 C23 H23 119.9 . . ?
C23 C24 C25 120.5(4) . . ?
C23 C24 H24 119.8 . . ?
C25 C24 H24 119.8 . . ?
C20 C25 C24 120.1(4) . . ?
C20 C25 H25 120.0 . . ?
C24 C25 H25 120.0 . . ?
C27 C26 C31 118.6(3) . . ?
C27 C26 P1 121.3(3) . . ?
C31 C26 P1 120.1(3) . . ?
C28 C27 C26 121.3(4) . . ?
C28 C27 H27 119.4 . . ?
C26 C27 H27 119.4 . . ?
C27 C28 C29 119.4(4) . . ?
C27 C28 H28 120.3 . . ?
C29 C28 H28 120.3 . . ?
C30 C29 C28 120.0(4) . . ?
C30 C29 H29 120.0 . . ?
C28 C29 H29 120.0 . . ?
C29 C30 C31 120.7(4) . . ?
C29 C30 H30 119.7 . . ?
C31 C30 H30 119.7 . . ?
C30 C31 C26 120.0(4) . . ?
C30 C31 H31 120.0 . . ?
C26 C31 H31 120.0 . . ?
C33 C32 C37 118.1(3) . . ?
C33 C32 P1 123.5(3) . . ?
C37 C32 P1 118.4(3) . . ?
C32 C33 C34 120.8(4) . . ?
C32 C33 H33 119.6 . . ?
C34 C33 H33 119.6 . . ?
C35 C34 C33 120.6(4) . . ?
C35 C34 H34 119.7 . . ?
C33 C34 H34 119.7 . . ?
C34 C35 C36 119.7(4) . . ?
C34 C35 H35 120.1 . . ?
C36 C35 H35 120.1 . . ?
C35 C36 C37 120.1(4) . . ?
C35 C36 H36 120.0 . . ?
C37 C36 H36 120.0 . . ?
C36 C37 C32 120.7(4) . . ?
C36 C37 H37 119.7 . . ?
C32 C37 H37 119.7 . . ?
C39 C38 C43 119.1(3) . . ?
C39 C38 P2 120.5(3) . . ?
C43 C38 P2 120.4(3) . . ?
C38 C39 C40 120.8(4) . . ?
C38 C39 H39 119.6 . . ?
C40 C39 H39 119.6 . . ?
C41 C40 C39 119.5(4) . . ?
C41 C40 H40 120.3 . . ?
C39 C40 H40 120.3 . . ?
C40 C41 C42 120.7(4) . . ?
C40 C41 H41 119.7 . . ?
C42 C41 H41 119.7 . . ?
C41 C42 C43 120.3(4) . . ?
C41 C42 H42 119.8 . . ?
C43 C42 H42 119.8 . . ?
C38 C43 C42 119.7(4) . . ?
C38 C43 H43 120.2 . . ?
C42 C43 H43 120.2 . . ?
C49 C44 C45 119.1(4) . . ?
C49 C44 P2 120.8(3) . . ?
C45 C44 P2 120.0(3) . . ?
C46 C45 C44 119.7(4) . . ?
C46 C45 H45 120.1 . . ?
C44 C45 H45 120.1 . . ?
C47 C46 C45 120.9(5) . . ?
C47 C46 H46 119.6 . . ?
C45 C46 H46 119.6 . . ?
C46 C47 C48 119.9(4) . . ?
C46 C47 H47 120.1 . . ?
C48 C47 H47 120.1 . . ?
C47 C48 C49 120.4(5) . . ?
C47 C48 H48 119.8 . . ?
C49 C48 H48 119.8 . . ?
C44 C49 C48 120.0(4) . . ?
C44 C49 H49 120.0 . . ?
C48 C49 H49 120.0 . . ?
C51 C50 C55 117.6(3) . . ?
C51 C50 P2 117.5(3) . . ?
C55 C50 P2 124.9(3) . . ?
C52 C51 C50 121.2(4) . . ?
C52 C51 H51 119.4 . . ?
C50 C51 H51 119.4 . . ?
C53 C52 C51 120.4(4) . . ?
C53 C52 H52 119.8 . . ?
C51 C52 H52 119.8 . . ?
C54 C53 C52 119.4(4) . . ?
C54 C53 H53 120.3 . . ?
C52 C53 H53 120.3 . . ?
C53 C54 C55 121.1(4) . . ?
C53 C54 H54 119.5 . . ?
C55 C54 H54 119.5 . . ?
C50 C55 C54 120.2(4) . . ?
C50 C55 H55 119.9 . . ?
C54 C55 H55 119.9 . . ?

loop_
_geom_bond_atom_site_label_1
_geom_bond_atom_site_label_2
_geom_bond_distance
_geom_bond_site_symmetry_2
_geom_bond_publ_flag
Ru1 C1 1.933(5) . ?
Ru1 N1 2.037(3) . ?
Ru1 C2 2.054(4) . ?
Ru1 O2 2.250(2) . ?
Ru1 P1 2.3781(9) . ?
Ru1 P2 2.3797(9) . ?
P1 C20 1.830(4) . ?
P1 C32 1.836(3) . ?
P1 C26 1.836(3) . ?
P2 C38 1.834(3) . ?
P2 C50 1.835(3) . ?
P2 C44 1.836(4) . ?
O1 C1 1.004(4) . ?
O2 C9 1.304(4) . ?
N1 N2 1.274(4) . ?
N1 C8 1.397(4) . ?
N2 C7 1.410(5) . ?
C2 C3 1.350(5) . ?
C2 C7 1.471(5) . ?
C3 C4 1.399(5) . ?
C3 H3 0.9300 . ?
C4 C5 1.393(6) . ?
C4 H4 0.9300 . ?
C5 C6 1.378(6) . ?
C5 H5 0.9300 . ?
C6 C7 1.399(5) . ?
C6 H6 0.9300 . ?
C8 C13 1.394(5) . ?
C8 C9 1.429(5) . ?
C9 C10 1.417(5) . ?
C10 C11 1.365(6) . ?
C10 H10 0.9300 . ?
C11 C12 1.422(6) . ?
C11 H11 0.9300 . ?
C12 C13 1.371(6) . ?
C12 C14 1.498(6) . ?
C13 H13 0.9300 . ?
C14 C19 1.384(7) . ?
C14 C15 1.390(7) . ?
C15 C16 1.377(8) . ?
C15 H15 0.9300 . ?
C16 C17 1.331(10) . ?
C16 H16 0.9300 . ?
C17 C18 1.409(10) . ?
C17 H17 0.9300 . ?
C18 C19 1.394(7) . ?
C18 H18 0.9300 . ?
C19 H19 0.9300 . ?
C20 C25 1.383(5) . ?
C20 C21 1.398(5) . ?
C21 C22 1.378(6) . ?
C21 H21 0.9300 . ?
C22 C23 1.385(6) . ?
C22 H22 0.9300 . ?
C23 C24 1.363(6) . ?
C23 H23 0.9300 . ?
C24 C25 1.390(5) . ?
C24 H24 0.9300 . ?
C25 H25 0.9300 . ?
C26 C27 1.379(5) . ?
C26 C31 1.394(5) . ?
C27 C28 1.378(5) . ?
C27 H27 0.9300 . ?
C28 C29 1.381(6) . ?
C28 H28 0.9300 . ?
C29 C30 1.369(6) . ?
C29 H29 0.9300 . ?
C30 C31 1.377(5) . ?
C30 H30 0.9300 . ?
C31 H31 0.9300 . ?
C32 C33 1.376(5) . ?
C32 C37 1.387(5) . ?
C33 C34 1.384(6) . ?
C33 H33 0.9300 . ?
C34 C35 1.358(6) . ?
C34 H34 0.9300 . ?
C35 C36 1.371(6) . ?
C35 H35 0.9300 . ?
C36 C37 1.383(5) . ?
C36 H36 0.9300 . ?
C37 H37 0.9300 . ?
C38 C39 1.382(5) . ?
C38 C43 1.384(5) . ?
C39 C40 1.385(5) . ?
C39 H39 0.9300 . ?
C40 C41 1.364(6) . ?
C40 H40 0.9300 . ?
C41 C42 1.366(6) . ?
C41 H41 0.9300 . ?
C42 C43 1.388(5) . ?
C42 H42 0.9300 . ?
C43 H43 0.9300 . ?
C44 C49 1.382(5) . ?
C44 C45 1.396(5) . ?
C45 C46 1.379(6) . ?
C45 H45 0.9300 . ?
C46 C47 1.361(7) . ?
C46 H46 0.9300 . ?
C47 C48 1.375(7) . ?
C47 H47 0.9300 . ?
C48 C49 1.383(6) . ?
C48 H48 0.9300 . ?
C49 H49 0.9300 . ?
C50 C51 1.384(5) . ?
C50 C55 1.390(5) . ?
C51 C52 1.380(5) . ?
C51 H51 0.9300 . ?
C52 C53 1.370(6) . ?
C52 H52 0.9300 . ?
C53 C54 1.353(6) . ?
C53 H53 0.9300 . ?
C54 C55 1.392(6) . ?
C54 H54 0.9300 . ?
C55 H55 0.9300 . ?

loop_
_geom_torsion_atom_site_label_1
_geom_torsion_atom_site_label_2
_geom_torsion_atom_site_label_3
_geom_torsion_atom_site_label_4
_geom_torsion
_geom_torsion_site_symmetry_1
_geom_torsion_site_symmetry_2
_geom_torsion_site_symmetry_3
_geom_torsion_site_symmetry_4
_geom_torsion_publ_flag
C8 N1 N2 C7 174.4(3) . . . . ?
Ru1 N1 N2 C7 0.4(4) . . . . ?
C7 C2 C3 C4 -1.2(6) . . . . ?
Ru1 C2 C3 C4 177.2(3) . . . . ?
C2 C3 C4 C5 0.0(7) . . . . ?
C3 C4 C5 C6 0.3(7) . . . . ?
C4 C5 C6 C7 0.8(7) . . . . ?
C5 C6 C7 N2 176.7(4) . . . . ?
C5 C6 C7 C2 -2.2(6) . . . . ?
N1 N2 C7 C6 177.7(3) . . . . ?
N1 N2 C7 C2 -3.4(5) . . . . ?
C3 C2 C7 C6 2.4(5) . . . . ?
Ru1 C2 C7 C6 -176.5(3) . . . . ?
C3 C2 C7 N2 -176.5(3) . . . . ?
Ru1 C2 C7 N2 4.6(4) . . . . ?
N2 N1 C8 C13 -5.1(6) . . . . ?
Ru1 N1 C8 C13 169.3(3) . . . . ?
N2 N1 C8 C9 178.7(3) . . . . ?
Ru1 N1 C8 C9 -6.9(4) . . . . ?
Ru1 O2 C9 C10 -171.0(3) . . . . ?
Ru1 O2 C9 C8 8.5(4) . . . . ?
C13 C8 C9 O2 -178.4(3) . . . . ?
N1 C8 C9 O2 -2.0(5) . . . . ?
C13 C8 C9 C10 1.2(6) . . . . ?
N1 C8 C9 C10 177.5(3) . . . . ?
O2 C9 C10 C11 177.4(4) . . . . ?
C8 C9 C10 C11 -2.2(6) . . . . ?
C9 C10 C11 C12 1.8(8) . . . . ?
C10 C11 C12 C13 -0.1(7) . . . . ?
C10 C11 C12 C14 -177.3(5) . . . . ?
C11 C12 C13 C8 -1.0(6) . . . . ?
C14 C12 C13 C8 176.3(4) . . . . ?
N1 C8 C13 C12 -175.4(4) . . . . ?
C9 C8 C13 C12 0.5(6) . . . . ?
C13 C12 C14 C19 -35.7(7) . . . . ?
C11 C12 C14 C19 141.5(5) . . . . ?
C13 C12 C14 C15 145.5(5) . . . . ?
C11 C12 C14 C15 -37.4(7) . . . . ?
C19 C14 C15 C16 0.6(8) . . . . ?
C12 C14 C15 C16 179.5(5) . . . . ?
C14 C15 C16 C17 -2.6(10) . . . . ?
C15 C16 C17 C18 3.3(11) . . . . ?
C16 C17 C18 C19 -2.1(10) . . . . ?
C15 C14 C19 C18 0.5(8) . . . . ?
C12 C14 C19 C18 -178.4(5) . . . . ?
C17 C18 C19 C14 0.2(9) . . . . ?
C32 P1 C20 C25 -142.4(3) . . . . ?
C26 P1 C20 C25 109.1(3) . . . . ?
Ru1 P1 C20 C25 -16.6(3) . . . . ?
C32 P1 C20 C21 40.7(3) . . . . ?
C26 P1 C20 C21 -67.8(3) . . . . ?
Ru1 P1 C20 C21 166.5(2) . . . . ?
C25 C20 C21 C22 -2.0(6) . . . . ?
P1 C20 C21 C22 175.0(3) . . . . ?
C20 C21 C22 C23 2.2(6) . . . . ?
C21 C22 C23 C24 -0.9(7) . . . . ?
C22 C23 C24 C25 -0.5(6) . . . . ?
C21 C20 C25 C24 0.6(5) . . . . ?
P1 C20 C25 C24 -176.4(3) . . . . ?
C23 C24 C25 C20 0.7(6) . . . . ?
C20 P1 C26 C27 -16.9(3) . . . . ?
C32 P1 C26 C27 -124.1(3) . . . . ?
Ru1 P1 C26 C27 109.4(3) . . . . ?
C20 P1 C26 C31 166.2(3) . . . . ?
C32 P1 C26 C31 59.0(3) . . . . ?
Ru1 P1 C26 C31 -67.6(3) . . . . ?
C31 C26 C27 C28 -0.5(6) . . . . ?
P1 C26 C27 C28 -177.5(4) . . . . ?
C26 C27 C28 C29 0.3(7) . . . . ?
C27 C28 C29 C30 -0.6(8) . . . . ?
C28 C29 C30 C31 1.0(7) . . . . ?
C29 C30 C31 C26 -1.2(7) . . . . ?
C27 C26 C31 C30 0.9(6) . . . . ?
P1 C26 C31 C30 177.9(3) . . . . ?
C20 P1 C32 C33 -106.9(3) . . . . ?
C26 P1 C32 C33 -0.3(4) . . . . ?
Ru1 P1 C32 C33 126.5(3) . . . . ?
C20 P1 C32 C37 74.1(3) . . . . ?
C26 P1 C32 C37 -179.3(3) . . . . ?
Ru1 P1 C32 C37 -52.5(3) . . . . ?
C37 C32 C33 C34 2.3(6) . . . . ?
P1 C32 C33 C34 -176.7(4) . . . . ?
C32 C33 C34 C35 -0.7(8) . . . . ?
C33 C34 C35 C36 -1.6(8) . . . . ?
C34 C35 C36 C37 2.2(7) . . . . ?
C35 C36 C37 C32 -0.6(6) . . . . ?
C33 C32 C37 C36 -1.7(6) . . . . ?
P1 C32 C37 C36 177.4(3) . . . . ?
C50 P2 C38 C39 -32.1(3) . . . . ?
C44 P2 C38 C39 77.4(3) . . . . ?
Ru1 P2 C38 C39 -156.3(3) . . . . ?
C50 P2 C38 C43 149.8(3) . . . . ?
C44 P2 C38 C43 -100.7(3) . . . . ?
Ru1 P2 C38 C43 25.6(3) . . . . ?
C43 C38 C39 C40 -0.1(6) . . . . ?
P2 C38 C39 C40 -178.2(3) . . . . ?
C38 C39 C40 C41 -0.7(6) . . . . ?
C39 C40 C41 C42 0.6(7) . . . . ?
C40 C41 C42 C43 0.1(7) . . . . ?
C39 C38 C43 C42 0.9(6) . . . . ?
P2 C38 C43 C42 179.0(3) . . . . ?
C41 C42 C43 C38 -0.9(7) . . . . ?
C38 P2 C44 C49 20.7(3) . . . . ?
C50 P2 C44 C49 127.2(3) . . . . ?
Ru1 P2 C44 C49 -105.6(3) . . . . ?
C38 P2 C44 C45 -162.8(3) . . . . ?
C50 P2 C44 C45 -56.3(3) . . . . ?
Ru1 P2 C44 C45 70.8(3) . . . . ?
C49 C44 C45 C46 -2.4(6) . . . . ?
P2 C44 C45 C46 -178.9(3) . . . . ?
C44 C45 C46 C47 2.4(7) . . . . ?
C45 C46 C47 C48 -0.8(8) . . . . ?
C46 C47 C48 C49 -0.8(8) . . . . ?
C45 C44 C49 C48 0.8(6) . . . . ?
P2 C44 C49 C48 177.3(3) . . . . ?
C47 C48 C49 C44 0.8(7) . . . . ?
C38 P2 C50 C51 -69.8(3) . . . . ?
C44 P2 C50 C51 -177.1(3) . . . . ?
Ru1 P2 C50 C51 55.1(3) . . . . ?
C38 P2 C50 C55 111.6(3) . . . . ?
C44 P2 C50 C55 4.3(3) . . . . ?
Ru1 P2 C50 C55 -123.5(3) . . . . ?
C55 C50 C51 C52 1.3(5) . . . . ?
P2 C50 C51 C52 -177.4(3) . . . . ?
C50 C51 C52 C53 1.6(6) . . . . ?
C51 C52 C53 C54 -3.4(7) . . . . ?
C52 C53 C54 C55 2.3(7) . . . . ?
C51 C50 C55 C54 -2.4(6) . . . . ?
P2 C50 C55 C54 176.2(3) . . . . ?
C53 C54 C55 C50 0.6(7) . . . . ?
